data_7029261
loop_
_publ_author_name
'Krupski, Sergei'
'P\"ottgen, Rainer'
'Schellenberg, Inga'
'Hahn, F. Ekkehardt'

_publ_section_title
;
 Benzannulated N-heterocyclic germylenes and stannylenes with sterically
 demanding N,N'-substituents.
;
_journal_issue 1
_journal_name_full 'Dalton transactions (Cambridge, England : 2003)'
_journal_page_first 173
_journal_page_last 181
_journal_paper_doi 10.1039/c3dt51961a
_journal_volume 43
_journal_year 2014
_chemical_formula_sum 'C30 H40 N2'
_chemical_formula_weight 428.64
_chemical_name_systematic
;
?
;
_space_group_IT_number 14
_symmetry_cell_setting monoclinic
_symmetry_space_group_name_Hall '-P 2ybc'
_symmetry_space_group_name_H-M 'P 1 21/c 1'
_atom_sites_solution_hydrogens geom
_atom_sites_solution_primary direct
_atom_sites_solution_secondary difmap
_audit_creation_method SHELXL-97
_cell_angle_alpha 90.00
_cell_angle_beta 97.7570(10)
_cell_angle_gamma 90.00
_cell_formula_units_Z 4
_cell_length_a 12.2811(4)
_cell_length_b 12.3784(4)
_cell_length_c 17.0783(5)
_cell_measurement_reflns_used 900
_cell_measurement_temperature 153(2)
_cell_measurement_theta_max 22.5
_cell_measurement_theta_min 1
_cell_volume 2572.49(14)
_computing_cell_refinement 'APEX2(Bruker AXS, 2007)'
_computing_data_collection 'APEX2(Bruker AXS, 2007)'
_computing_data_reduction 'SAINT,SADABS (Bruker AXS, 2007 )'
_computing_molecular_graphics
;
ORTEP3,L.J. Farrugia, J. Appl. Cryst. (1997) 30, 565
;
_computing_structure_refinement
;
SHELXL-97, G. M. Sheldrick, Acta Cryst. (2008) A64, 112-122
;
_computing_structure_solution
;
SHELXS-97 , G. M. Sheldrick, Acta Cryst. (2008) A64, 112-122
;
_diffrn_ambient_temperature 153(2)
_diffrn_detector_area_resol_mean 80
_diffrn_measured_fraction_theta_full 0.999
_diffrn_measured_fraction_theta_max 0.999
_diffrn_measurement_device_type 'CCD area detector'
_diffrn_measurement_method 'Omega and Phi scans'
_diffrn_radiation_monochromator graphite
_diffrn_radiation_source 'rotating anode'
_diffrn_radiation_type MoK\a
_diffrn_radiation_wavelength 0.71073
_diffrn_reflns_av_R_equivalents 0.0194
_diffrn_reflns_av_sigmaI/netI 0.0179
_diffrn_reflns_limit_h_max 17
_diffrn_reflns_limit_h_min -17
_diffrn_reflns_limit_k_max 16
_diffrn_reflns_limit_k_min -17
_diffrn_reflns_limit_l_max 23
_diffrn_reflns_limit_l_min -23
_diffrn_reflns_number 27712
_diffrn_reflns_theta_full 29.50
_diffrn_reflns_theta_max 29.50
_diffrn_reflns_theta_min 1.67
_exptl_absorpt_coefficient_mu 0.064
_exptl_absorpt_correction_T_max 0.9943
_exptl_absorpt_correction_T_min 0.9868
_exptl_absorpt_correction_type multi-scan
_exptl_absorpt_process_details
;
Corrections were done with the SADABS program, utilizing the none merged
raw data obtained from the integration process. Integration and final cell
refinement were done with SAINT.

SADABS reports ratio of Tmin/Tmax = 0.853303

;
_exptl_crystal_colour 'pale pink'
_exptl_crystal_density_diffrn 1.107
_exptl_crystal_density_method 'not measured'
_exptl_crystal_description 'transparent prism'
_exptl_crystal_F_000 936
_exptl_crystal_size_max 0.21
_exptl_crystal_size_mid 0.10
_exptl_crystal_size_min 0.09
_refine_diff_density_max 0.400
_refine_diff_density_min -0.356
_refine_diff_density_rms 0.093
_refine_ls_extinction_method none
_refine_ls_goodness_of_fit_ref 1.015
_refine_ls_hydrogen_treatment noref
_refine_ls_matrix_type full
_refine_ls_number_parameters 305
_refine_ls_number_reflns 7152
_refine_ls_number_restraints 0
_refine_ls_restrained_S_all 1.015
_refine_ls_R_factor_all 0.0591
_refine_ls_R_factor_gt 0.0482
_refine_ls_shift/su_max 0.000
_refine_ls_shift/su_mean 0.000
_refine_ls_structure_factor_coef Fsqd
_refine_ls_weighting_details 'calc w=1/[\s^2^(Fo^2^)+(0.0800P)^2^+0.5199P] where P=(Fo^2^+2Fc^2^)/3'
_refine_ls_weighting_scheme calc
_refine_ls_wR_factor_gt 0.1264
_refine_ls_wR_factor_ref 0.1369
_reflns_number_gt 5849
_reflns_number_total 7152
_reflns_threshold_expression >2sigma(I)
_cod_data_source_file c3dt51961a.txt
_cod_data_source_block sad2
_cod_original_sg_symbol_H-M P2(1)/c
_cod_database_code 7029261

loop_
_symmetry_equiv_pos_as_xyz
'x, y, z'
'-x, y+1/2, -z+1/2'
'-x, -y, -z'
'x, -y-1/2, z-1/2'

loop_
_atom_site_label
_atom_site_type_symbol
_atom_site_fract_x
_atom_site_fract_y
_atom_site_fract_z
_atom_site_U_iso_or_equiv
_atom_site_adp_type
_atom_site_occupancy
_atom_site_symmetry_multiplicity
_atom_site_calc_flag
_atom_site_refinement_flags
C1 C 0.23782(7) 0.48775(8) 0.15092(5) 0.02058(18) Uani 1 1 d .
C2 C 0.27479(7) 0.37943(8) 0.15335(5) 0.02081(18) Uani 1 1 d .
C3 C 0.34956(8) 0.34682(9) 0.10387(6) 0.0259(2) Uani 1 1 d .
H3 H 0.3773 0.2751 0.1071 0.031 Uiso 1 1 calc R
C4 C 0.38416(8) 0.41896(9) 0.04943(6) 0.0291(2) Uani 1 1 d .
H4 H 0.4354 0.3963 0.0158 0.035 Uiso 1 1 calc R
C5 C 0.34392(8) 0.52313(9) 0.04458(6) 0.0283(2) Uani 1 1 d .
H5 H 0.3654 0.5712 0.0061 0.034 Uiso 1 1 calc R
C6 C 0.27197(8) 0.55845(8) 0.09572(6) 0.0250(2) Uani 1 1 d .
H6 H 0.2462 0.6309 0.0929 0.030 Uiso 1 1 calc R
C7 C 0.13735(8) 0.62695(8) 0.21798(6) 0.02225(19) Uani 1 1 d .
C8 C 0.05406(8) 0.67434(8) 0.16457(6) 0.0261(2) Uani 1 1 d .
C9 C 0.02029(10) 0.77899(9) 0.18064(7) 0.0334(2) Uani 1 1 d .
H9 H -0.0355 0.8127 0.1450 0.040 Uiso 1 1 calc R
C10 C 0.06622(10) 0.83421(9) 0.24706(8) 0.0359(3) Uani 1 1 d .
H10 H 0.0413 0.9049 0.2571 0.043 Uiso 1 1 calc R
C11 C 0.14883(10) 0.78662(9) 0.29922(7) 0.0318(2) Uani 1 1 d .
H11 H 0.1804 0.8254 0.3447 0.038 Uiso 1 1 calc R
C12 C 0.18620(8) 0.68279(8) 0.28589(6) 0.0247(2) Uani 1 1 d .
C13 C -0.00374(9) 0.61342(9) 0.09383(7) 0.0315(2) Uani 1 1 d .
H13 H 0.0365 0.5439 0.0894 0.038 Uiso 1 1 calc R
C14 C -0.12174(11) 0.58575(12) 0.10633(9) 0.0459(3) Uani 1 1 d .
H14A H -0.1210 0.5470 0.1564 0.069 Uiso 1 1 calc R
H14B H -0.1554 0.5401 0.0628 0.069 Uiso 1 1 calc R
H14C H -0.1643 0.6525 0.1078 0.069 Uiso 1 1 calc R
C15 C -0.00229(14) 0.67552(13) 0.01682(8) 0.0526(4) Uani 1 1 d .
H15A H -0.0406 0.7445 0.0198 0.079 Uiso 1 1 calc R
H15B H -0.0392 0.6329 -0.0273 0.079 Uiso 1 1 calc R
H15C H 0.0739 0.6891 0.0085 0.079 Uiso 1 1 calc R
C16 C 0.27588(9) 0.63065(9) 0.34394(6) 0.0293(2) Uani 1 1 d .
H16 H 0.2546 0.5534 0.3497 0.035 Uiso 1 1 calc R
C17 C 0.38567(10) 0.63087(13) 0.31194(8) 0.0444(3) Uani 1 1 d .
H17A H 0.3768 0.5974 0.2595 0.067 Uiso 1 1 calc R
H17B H 0.4397 0.5899 0.3477 0.067 Uiso 1 1 calc R
H17C H 0.4112 0.7054 0.3081 0.067 Uiso 1 1 calc R
C18 C 0.28885(13) 0.68082(12) 0.42643(8) 0.0459(3) Uani 1 1 d .
H18A H 0.3180 0.7543 0.4241 0.069 Uiso 1 1 calc R
H18B H 0.3398 0.6370 0.4625 0.069 Uiso 1 1 calc R
H18C H 0.2172 0.6833 0.4456 0.069 Uiso 1 1 calc R
C19 C 0.28611(8) 0.20811(8) 0.22925(6) 0.02259(19) Uani 1 1 d .
C20 C 0.25007(8) 0.11367(8) 0.18802(6) 0.0247(2) Uani 1 1 d .
C21 C 0.29548(9) 0.01516(9) 0.21599(7) 0.0304(2) Uani 1 1 d .
H21 H 0.2704 -0.0500 0.1902 0.036 Uiso 1 1 calc R
C22 C 0.37645(9) 0.01129(9) 0.28066(7) 0.0336(2) Uani 1 1 d .
H22 H 0.4055 -0.0564 0.2995 0.040 Uiso 1 1 calc R
C23 C 0.41521(9) 0.10565(9) 0.31792(7) 0.0310(2) Uani 1 1 d .
H23 H 0.4727 0.1022 0.3610 0.037 Uiso 1 1 calc R
C24 C 0.37123(8) 0.20583(8) 0.29323(6) 0.0253(2) Uani 1 1 d .
C25 C 0.16403(9) 0.11875(9) 0.11534(6) 0.0277(2) Uani 1 1 d .
H25 H 0.1677 0.1924 0.0918 0.033 Uiso 1 1 calc R
C26 C 0.18505(13) 0.03640(14) 0.05203(8) 0.0522(4) Uani 1 1 d .
H26A H 0.2615 0.0422 0.0418 0.078 Uiso 1 1 calc R
H26B H 0.1356 0.0510 0.0032 0.078 Uiso 1 1 calc R
H26C H 0.1716 -0.0367 0.0706 0.078 Uiso 1 1 calc R
C27 C 0.04856(10) 0.10358(11) 0.13657(8) 0.0388(3) Uani 1 1 d .
H27A H 0.0406 0.0299 0.1559 0.058 Uiso 1 1 calc R
H27B H -0.0053 0.1158 0.0896 0.058 Uiso 1 1 calc R
H27C H 0.0360 0.1553 0.1779 0.058 Uiso 1 1 calc R
C28 C 0.41087(9) 0.30965(9) 0.33545(6) 0.0297(2) Uani 1 1 d .
H28 H 0.4017 0.3694 0.2957 0.036 Uiso 1 1 calc R
C29 C 0.53225(11) 0.30601(11) 0.37072(8) 0.0432(3) Uani 1 1 d .
H29A H 0.5421 0.2542 0.4145 0.065 Uiso 1 1 calc R
H29B H 0.5557 0.3779 0.3903 0.065 Uiso 1 1 calc R
H29C H 0.5766 0.2836 0.3300 0.065 Uiso 1 1 calc R
C30 C 0.33993(12) 0.33661(10) 0.39969(7) 0.0398(3) Uani 1 1 d .
H30A H 0.2630 0.3435 0.3759 0.060 Uiso 1 1 calc R
H30B H 0.3648 0.4049 0.4251 0.060 Uiso 1 1 calc R
H30C H 0.3464 0.2787 0.4392 0.060 Uiso 1 1 calc R
H1N H 0.1810(12) 0.4806(12) 0.2488(9) 0.038(4) Uiso 1 1 d .
H2N H 0.1638(12) 0.3086(11) 0.2061(9) 0.036(4) Uiso 1 1 d .
N1 N 0.16722(7) 0.51716(7) 0.20544(5) 0.02232(17) Uani 1 1 d .
N2 N 0.23489(7) 0.31059(7) 0.20904(5) 0.02272(17) Uani 1 1 d .

loop_
_atom_site_aniso_label
_atom_site_aniso_U_11
_atom_site_aniso_U_22
_atom_site_aniso_U_33
_atom_site_aniso_U_23
_atom_site_aniso_U_13
_atom_site_aniso_U_12
C1 0.0189(4) 0.0218(4) 0.0199(4) 0.0002(3) -0.0015(3) -0.0015(3)
C2 0.0201(4) 0.0219(4) 0.0196(4) 0.0003(3) -0.0005(3) -0.0017(3)
C3 0.0250(4) 0.0255(5) 0.0271(5) -0.0026(4) 0.0033(4) 0.0003(4)
C4 0.0256(5) 0.0364(6) 0.0264(5) -0.0035(4) 0.0074(4) -0.0041(4)
C5 0.0265(5) 0.0340(5) 0.0241(5) 0.0029(4) 0.0029(4) -0.0079(4)
C6 0.0249(4) 0.0239(5) 0.0252(5) 0.0030(4) -0.0004(4) -0.0025(4)
C7 0.0229(4) 0.0186(4) 0.0254(5) 0.0016(3) 0.0036(3) -0.0001(3)
C8 0.0260(5) 0.0233(5) 0.0282(5) 0.0028(4) 0.0005(4) 0.0012(4)
C9 0.0344(5) 0.0249(5) 0.0392(6) 0.0046(4) -0.0012(4) 0.0068(4)
C10 0.0425(6) 0.0198(5) 0.0448(7) -0.0001(4) 0.0041(5) 0.0049(4)
C11 0.0374(6) 0.0230(5) 0.0344(6) -0.0038(4) 0.0024(4) -0.0028(4)
C12 0.0251(4) 0.0225(5) 0.0260(5) 0.0010(4) 0.0022(4) -0.0022(4)
C13 0.0316(5) 0.0288(5) 0.0311(5) -0.0002(4) -0.0067(4) 0.0040(4)
C14 0.0345(6) 0.0470(7) 0.0528(8) -0.0050(6) -0.0059(5) -0.0062(5)
C15 0.0664(9) 0.0565(9) 0.0311(6) 0.0067(6) -0.0066(6) -0.0024(7)
C16 0.0316(5) 0.0271(5) 0.0273(5) 0.0001(4) -0.0033(4) -0.0011(4)
C17 0.0289(6) 0.0616(9) 0.0405(7) -0.0034(6) -0.0031(5) 0.0029(5)
C18 0.0538(8) 0.0514(8) 0.0294(6) -0.0043(5) -0.0049(5) 0.0016(6)
C19 0.0226(4) 0.0209(4) 0.0244(4) 0.0025(3) 0.0035(3) 0.0021(3)
C20 0.0238(4) 0.0238(5) 0.0265(5) 0.0006(4) 0.0035(4) 0.0006(3)
C21 0.0310(5) 0.0223(5) 0.0378(6) -0.0005(4) 0.0045(4) 0.0012(4)
C22 0.0319(5) 0.0253(5) 0.0429(6) 0.0074(4) 0.0026(5) 0.0065(4)
C23 0.0267(5) 0.0318(6) 0.0329(5) 0.0071(4) -0.0021(4) 0.0037(4)
C24 0.0246(4) 0.0252(5) 0.0257(5) 0.0025(4) 0.0018(4) -0.0001(4)
C25 0.0302(5) 0.0268(5) 0.0253(5) -0.0011(4) 0.0006(4) -0.0014(4)
C26 0.0605(9) 0.0611(9) 0.0343(7) -0.0147(6) 0.0034(6) 0.0086(7)
C27 0.0278(5) 0.0498(7) 0.0370(6) 0.0051(5) -0.0015(4) -0.0015(5)
C28 0.0334(5) 0.0270(5) 0.0267(5) 0.0022(4) -0.0035(4) -0.0031(4)
C29 0.0380(6) 0.0426(7) 0.0445(7) -0.0033(5) -0.0104(5) -0.0079(5)
C30 0.0525(7) 0.0328(6) 0.0340(6) -0.0020(5) 0.0061(5) 0.0002(5)
N1 0.0257(4) 0.0187(4) 0.0226(4) 0.0024(3) 0.0032(3) 0.0022(3)
N2 0.0219(4) 0.0206(4) 0.0256(4) 0.0042(3) 0.0032(3) 0.0025(3)

loop_
_atom_type_symbol
_atom_type_description
_atom_type_scat_dispersion_real
_atom_type_scat_dispersion_imag
_atom_type_scat_source
C C 0.0033 0.0016 'International Tables Vol C Tables 4.2.6.8 and 6.1.1.4'
H H 0.0000 0.0000 'International Tables Vol C Tables 4.2.6.8 and 6.1.1.4'
N N 0.0061 0.0033 'International Tables Vol C Tables 4.2.6.8 and 6.1.1.4'

loop_
_geom_angle_atom_site_label_1
_geom_angle_atom_site_label_2
_geom_angle_atom_site_label_3
_geom_angle
C6 C1 N1 123.78(9)
C6 C1 C2 119.41(9)
N1 C1 C2 116.81(8)
C3 C2 N2 123.50(9)
C3 C2 C1 119.57(9)
N2 C2 C1 116.90(8)
C2 C3 C4 120.32(10)
C5 C4 C3 119.95(10)
C4 C5 C6 120.52(10)
C1 C6 C5 120.10(10)
C8 C7 C12 121.36(9)
C8 C7 N1 118.60(9)
C12 C7 N1 119.90(9)
C9 C8 C7 117.97(10)
C9 C8 C13 119.83(9)
C7 C8 C13 122.10(9)
C10 C9 C8 121.44(10)
C9 C10 C11 120.02(10)
C10 C11 C12 121.00(10)
C11 C12 C7 118.21(9)
C11 C12 C16 120.66(9)
C7 C12 C16 121.13(9)
C8 C13 C15 112.18(10)
C8 C13 C14 110.48(10)
C15 C13 C14 110.74(11)
C17 C16 C12 111.32(9)
C17 C16 C18 110.07(10)
C12 C16 C18 113.84(10)
C20 C19 C24 121.55(9)
C20 C19 N2 121.06(9)
C24 C19 N2 117.36(9)
C21 C20 C19 118.06(9)
C21 C20 C25 121.11(9)
C19 C20 C25 120.83(9)
C22 C21 C20 120.90(10)
C23 C22 C21 120.23(10)
C22 C23 C24 121.09(10)
C23 C24 C19 118.00(9)
C23 C24 C28 121.45(9)
C19 C24 C28 120.52(9)
C20 C25 C27 111.59(9)
C20 C25 C26 112.59(10)
C27 C25 C26 109.70(11)
C24 C28 C30 110.37(9)
C24 C28 C29 113.20(10)
C30 C28 C29 110.08(10)
C1 N1 C7 122.64(8)
C2 N2 C19 120.92(8)

loop_
_geom_bond_atom_site_label_1
_geom_bond_atom_site_label_2
_geom_bond_distance
C1 C6 1.3918(13)
C1 N1 1.4034(13)
C1 C2 1.4144(13)
C2 C3 1.3891(14)
C2 N2 1.4130(12)
C3 C4 1.3961(15)
C4 C5 1.3794(16)
C5 C6 1.3939(15)
C7 C8 1.4038(13)
C7 C12 1.4125(14)
C7 N1 1.4312(12)
C8 C9 1.3985(15)
C8 C13 1.5169(15)
C9 C10 1.3782(17)
C10 C11 1.3877(16)
C11 C12 1.3937(15)
C12 C16 1.5224(14)
C13 C15 1.5255(18)
C13 C14 1.5318(18)
C16 C17 1.5217(17)
C16 C18 1.5282(16)
C19 C20 1.4051(14)
C19 C24 1.4068(13)
C19 N2 1.4370(12)
C20 C21 1.3979(14)
C20 C25 1.5190(14)
C21 C22 1.3837(16)
C22 C23 1.3834(16)
C23 C24 1.3949(14)
C24 C28 1.5211(15)
C25 C27 1.5220(16)
C25 C26 1.5330(17)
C28 C30 1.5271(17)
C28 C29 1.5312(16)
